data_7040911
loop_
_publ_author_name
'Beltr\'an, Tom\'as F'
'Zaragoza, Guillermo'
'Delaude, Lionel'

_publ_section_title
;
 Synthesis, characterization, and gas-phase fragmentation of
 rhenium-carbonyl complexes bearing imidazol(in)ium-2-dithiocarboxylate
 ligands.
;
_journal_issue 45
_journal_name_full 'Dalton transactions (Cambridge, England : 2003)'
_journal_page_first 18346
_journal_page_last 18355
_journal_paper_doi 10.1039/c6dt03428d
_journal_volume 45
_journal_year 2016
_chemical_formula_moiety 'C25  H26  N2  O3  S2  Br1  Re1'
_chemical_formula_sum 'C25 H26 Br N2 O3 Re S2'
_chemical_formula_weight 732.71
_space_group_IT_number 14
_symmetry_cell_setting monoclinic
_symmetry_Int_Tables_number 14
_symmetry_space_group_name_Hall '-P 2ybc'
_symmetry_space_group_name_H-M 'P 1 21/c 1'
_atom_sites_solution_hydrogens geom
_audit_conform_dict_location ftp://ftp.iucr.org/pub/cif_core.dic
_audit_conform_dict_name cif_core.dic
_audit_conform_dict_version 2.4.3
_audit_creation_date 2016-07-13T12:36:57-00:00
_audit_creation_method 'WinGX routine CIF_UPDATE'
_audit_update_record
;
2016-08-31 deposited with the CCDC.
2016-10-14 downloaded from the CCDC.
;
_cell_angle_alpha 90
_cell_angle_beta 103.813(4)
_cell_angle_gamma 90
_cell_formula_units_Z 4
_cell_length_a 16.1021(16)
_cell_length_b 10.4186(11)
_cell_length_c 16.2204(18)
_cell_measurement_reflns_used 1944
_cell_measurement_temperature 100(2)
_cell_measurement_theta_max 21.92
_cell_measurement_theta_min 2.35
_cell_measurement_wavelength 0.71073
_cell_volume 2642.5(5)
_computing_cell_refinement 'APPEX2 (BRUKER AXS, 2005)'
_computing_data_collection 'APPEX2 (BRUKER AXS, 2005)'
_computing_data_reduction 'APPEX2 (BRUKER AXS, 2005)'
_computing_molecular_graphics 'Ortep for Windows (Farrugia, 2012)'
_computing_publication_material 'WinGX publication routines (Farrugia, 2012)'
_computing_structure_refinement 'SHELXL-2014/7 (Sheldrick, 2014)'
_computing_structure_solution 'DIRDIF99 (Beurskens et al, 1999)'
_diffrn_ambient_temperature 100(2)
_diffrn_measured_fraction_theta_full 1
_diffrn_measured_fraction_theta_max 1
_diffrn_measurement_device 'four-circle diffractometer'
_diffrn_measurement_device_type 'BRUKER APPEX-II CCD'
_diffrn_measurement_method 'omega and phi scans'
_diffrn_radiation_monochromator graphite
_diffrn_radiation_probe x-ray
_diffrn_radiation_source 'fine-focus sealed tube'
_diffrn_radiation_type MoK\a
_diffrn_radiation_wavelength 0.7107
_diffrn_reflns_av_R_equivalents 0.1417
_diffrn_reflns_av_unetI/netI 0.125
_diffrn_reflns_Laue_measured_fraction_full 1
_diffrn_reflns_Laue_measured_fraction_max 1
_diffrn_reflns_limit_h_max 18
_diffrn_reflns_limit_h_min -19
_diffrn_reflns_limit_k_max 12
_diffrn_reflns_limit_k_min -12
_diffrn_reflns_limit_l_max 19
_diffrn_reflns_limit_l_min -19
_diffrn_reflns_number 26757
_diffrn_reflns_point_group_measured_fraction_full 1
_diffrn_reflns_point_group_measured_fraction_max 1
_diffrn_reflns_theta_full 25.242
_diffrn_reflns_theta_max 25.34
_diffrn_reflns_theta_min 1.302
_exptl_absorpt_coefficient_mu 6.298
_exptl_absorpt_correction_T_max 0.5111
_exptl_absorpt_correction_T_min 0.3446
_exptl_absorpt_correction_type multi-scan
_exptl_absorpt_process_details 'BRUKER SADABS'
_exptl_crystal_colour Orange
_exptl_crystal_density_diffrn 1.842
_exptl_crystal_density_method 'not measured'
_exptl_crystal_description Plate
_exptl_crystal_F_000 1424
_exptl_crystal_size_max 0.15
_exptl_crystal_size_mid 0.12
_exptl_crystal_size_min 0.02
_refine_diff_density_max 1.827
_refine_diff_density_min -1.742
_refine_diff_density_rms 0.227
_refine_ls_extinction_method none
_refine_ls_goodness_of_fit_ref 1.015
_refine_ls_hydrogen_treatment constr
_refine_ls_matrix_type full
_refine_ls_number_constraints 0
_refine_ls_number_parameters 313
_refine_ls_number_reflns 4835
_refine_ls_number_restraints 42
_refine_ls_restrained_S_all 1.012
_refine_ls_R_factor_all 0.1113
_refine_ls_R_factor_gt 0.0541
_refine_ls_shift/su_max 0.001
_refine_ls_shift/su_mean 0
_refine_ls_structure_factor_coef Fsqd
_refine_ls_weighting_details 'w=1/[\s^2^(Fo^2^)+(0.0322P)^2^+13.3920P] where P=(Fo^2^+2Fc^2^)/3'
_refine_ls_weighting_scheme calc
_refine_ls_wR_factor_gt 0.1031
_refine_ls_wR_factor_ref 0.1216
_reflns_Friedel_coverage 0
_reflns_number_gt 3060
_reflns_number_total 4835
_reflns_threshold_expression 'I > 2\s(I)'
_cod_data_source_file c6dt03428d2.cif
_cod_data_source_block Complex4
_cod_depositor_comments 'Adding full bibliography for 7040909--7040918.cif.'
_cod_original_sg_symbol_H-M 'P 21/c'
_cod_database_code 7040911
_shelx_estimated_absorpt_t_min 0.452
_shelx_estimated_absorpt_t_max 0.884

loop_
_symmetry_equiv_pos_as_xyz
'x, y, z'
'-x, y+1/2, -z+1/2'
'-x, -y, -z'
'x, -y-1/2, z-1/2'

loop_
_atom_site_label
_atom_site_type_symbol
_atom_site_fract_x
_atom_site_fract_y
_atom_site_fract_z
_atom_site_U_iso_or_equiv
_atom_site_adp_type
_atom_site_occupancy
_atom_site_site_symmetry_order
_atom_site_calc_flag
_atom_site_refinement_flags_posn
_atom_site_refinement_flags_adp
C1 C 0.7437(8) 0.6778(11) 0.4227(8) 0.031(3) Uani 1 1 d . .
O1 O 0.7124(5) 0.7786(7) 0.4184(5) 0.034(2) Uani 1 1 d . .
C2 C 0.8568(7) 0.5525(10) 0.3481(8) 0.024(3) Uani 1 1 d . .
O2 O 0.8973(5) 0.5801(7) 0.3015(5) 0.031(2) Uani 1 1 d . .
C3 C 0.8870(8) 0.5531(11) 0.5130(8) 0.033(3) Uani 1 1 d . .
O3 O 0.9474(5) 0.5829(8) 0.5677(6) 0.037(2) Uani 1 1 d . .
Br1 Br 0.65635(8) 0.44654(11) 0.30773(7) 0.0267(3) Uani 1 1 d . .
Re1 Re 0.79102(3) 0.50974(4) 0.42836(3) 0.01955(15) Uani 1 1 d . .
S1 S 0.82274(19) 0.2727(3) 0.44799(18) 0.0227(7) Uani 1 1 d . .
S2 S 0.70962(19) 0.4152(2) 0.52535(18) 0.0228(7) Uani 1 1 d . .
C4 C 0.7503(7) 0.2732(9) 0.5081(7) 0.017(2) Uani 1 1 d . .
C5 C 0.7227(7) 0.1530(9) 0.5444(6) 0.016(2) Uani 1 1 d . U
N1 N 0.6415(5) 0.1242(7) 0.5330(5) 0.016(2) Uani 1 1 d . .
C6 C 0.6325(7) -0.0007(10) 0.5740(7) 0.026(3) Uani 1 1 d . .
H6A H 0.6046 -0.0654 0.5317 0.031 Uiso 1 1 calc R U
H6B H 0.5991 0.0086 0.6177 0.031 Uiso 1 1 calc R U
C7 C 0.7264(7) -0.0375(9) 0.6146(7) 0.020(3) Uani 1 1 d . .
H7A H 0.7371 -0.0414 0.6772 0.023 Uiso 1 1 calc R U
H7B H 0.741 -0.1214 0.5932 0.023 Uiso 1 1 calc R U
N2 N 0.7757(5) 0.0669(8) 0.5878(6) 0.020(2) Uani 1 1 d . .
C8 C 0.5693(7) 0.1846(10) 0.4800(7) 0.019(3) Uani 1 1 d . .
C9 C 0.5171(7) 0.2633(10) 0.5172(7) 0.023(3) Uani 1 1 d . .
C10 C 0.4466(7) 0.3204(10) 0.4660(7) 0.023(3) Uani 1 1 d . .
H10 H 0.4115 0.3744 0.4905 0.028 Uiso 1 1 calc R U
C11 C 0.4253(7) 0.3003(10) 0.3774(8) 0.024(3) Uani 1 1 d . .
C12 C 0.4781(7) 0.2197(9) 0.3431(7) 0.022(3) Uani 1 1 d . .
H12 H 0.4638 0.2035 0.2837 0.026 Uiso 1 1 calc R U
C13 C 0.5497(7) 0.1638(10) 0.3929(7) 0.021(3) Uani 1 1 d . .
C14 C 0.5365(8) 0.2836(11) 0.6121(7) 0.030(3) Uani 1 1 d . .
H14A H 0.5037 0.357 0.6248 0.045 Uiso 1 1 calc R U
H14B H 0.5978 0.3004 0.6335 0.045 Uiso 1 1 calc R U
H14C H 0.5208 0.2065 0.6394 0.045 Uiso 1 1 calc R U
C15 C 0.3476(7) 0.3620(11) 0.3208(8) 0.037(3) Uani 1 1 d . .
H15A H 0.3599 0.4524 0.3119 0.055 Uiso 1 1 calc R U
H15B H 0.2994 0.3563 0.3477 0.055 Uiso 1 1 calc R U
H15C H 0.3332 0.3175 0.266 0.055 Uiso 1 1 calc R U
C16 C 0.6055(7) 0.0810(11) 0.3515(7) 0.024(3) Uani 1 1 d . .
H16A H 0.5701 0.0397 0.3009 0.036 Uiso 1 1 calc R U
H16B H 0.6336 0.0151 0.3917 0.036 Uiso 1 1 calc R U
H16C H 0.6489 0.1346 0.3351 0.036 Uiso 1 1 calc R U
C17 C 0.8664(7) 0.0797(10) 0.6231(7) 0.021(3) Uani 1 1 d . U
C18 C 0.8924(8) 0.1691(11) 0.6893(7) 0.027(3) Uani 1 1 d . U
C19 C 0.9788(8) 0.1771(11) 0.7249(8) 0.033(3) Uani 1 1 d . U
H19 H 0.9986 0.2373 0.7692 0.039 Uiso 1 1 calc R U
C20 C 1.0387(8) 0.0995(13) 0.6982(9) 0.044(3) Uani 1 1 d . U
C21 C 1.0094(7) 0.0119(10) 0.6344(7) 0.029(3) Uani 1 1 d . U
H21 H 1.0491 -0.042 0.6162 0.035 Uiso 1 1 calc R U
C22 C 0.9230(7) 0.0008(11) 0.5963(7) 0.026(2) Uani 1 1 d . U
C23 C 0.8328(7) 0.2499(10) 0.7234(7) 0.028(3) Uani 1 1 d . .
H23A H 0.862 0.2826 0.7795 0.042 Uiso 1 1 calc R U
H23B H 0.7833 0.1984 0.7285 0.042 Uiso 1 1 calc R U
H23C H 0.8134 0.3221 0.6849 0.042 Uiso 1 1 calc R U
C24 C 1.1341(8) 0.1096(14) 0.7411(11) 0.070(6) Uani 1 1 d . .
H24A H 1.1456 0.0662 0.7962 0.105 Uiso 1 1 calc R U
H24B H 1.1502 0.2003 0.7494 0.105 Uiso 1 1 calc R U
H24C H 1.1675 0.069 0.7051 0.105 Uiso 1 1 calc R U
C25 C 0.8903(8) -0.0986(10) 0.5294(8) 0.036(3) Uani 1 1 d . .
H25A H 0.8578 -0.1637 0.552 0.054 Uiso 1 1 calc R U
H25B H 0.9386 -0.1393 0.5127 0.054 Uiso 1 1 calc R U
H25C H 0.853 -0.0575 0.4798 0.054 Uiso 1 1 calc R U

loop_
_atom_site_aniso_label
_atom_site_aniso_U_11
_atom_site_aniso_U_22
_atom_site_aniso_U_33
_atom_site_aniso_U_23
_atom_site_aniso_U_13
_atom_site_aniso_U_12
C1 0.041(8) 0.018(7) 0.033(8) 0.006(5) 0.009(6) -0.002(6)
O1 0.043(6) 0.022(5) 0.039(6) 0.004(4) 0.012(4) 0.008(4)
C2 0.029(7) 0.016(6) 0.024(7) 0.000(5) 0.003(6) 0.000(5)
O2 0.046(6) 0.022(4) 0.028(5) -0.003(4) 0.014(4) -0.008(4)
C3 0.033(8) 0.027(7) 0.038(8) 0.018(6) 0.003(7) -0.005(6)
O3 0.035(6) 0.034(5) 0.041(6) 0.004(4) 0.008(5) 0.002(4)
Br1 0.0348(7) 0.0240(6) 0.0209(7) 0.0038(5) 0.0056(5) -0.0026(5)
Re1 0.0304(3) 0.0126(2) 0.0170(2) 0.0020(2) 0.00835(17) 0.0005(2)
S1 0.0335(18) 0.0159(14) 0.0225(18) 0.0032(12) 0.0142(14) 0.0030(12)
S2 0.0350(19) 0.0143(14) 0.0224(17) 0.0024(12) 0.0134(14) 0.0040(12)
C4 0.026(7) 0.015(5) 0.011(6) -0.004(4) 0.005(5) 0.002(5)
C5 0.022(4) 0.015(4) 0.011(4) 0.004(3) 0.006(3) 0.001(3)
N1 0.022(6) 0.011(4) 0.014(5) 0.002(4) 0.003(4) 0.001(4)
C6 0.037(7) 0.017(6) 0.024(6) 0.007(5) 0.008(5) -0.012(6)
C7 0.037(7) 0.011(5) 0.010(6) 0.003(4) 0.007(5) 0.001(5)
N2 0.018(5) 0.019(5) 0.021(6) 0.003(4) 0.002(4) -0.003(4)
C8 0.016(6) 0.020(6) 0.018(7) 0.003(5) 0.001(5) -0.003(5)
C9 0.034(8) 0.020(6) 0.012(7) 0.001(5) 0.001(6) -0.002(5)
C10 0.039(8) 0.021(6) 0.014(7) 0.002(5) 0.015(6) -0.002(5)
C11 0.028(7) 0.019(6) 0.025(7) 0.000(5) 0.003(6) -0.002(5)
C12 0.028(7) 0.011(6) 0.025(7) 0.008(5) 0.006(6) -0.004(5)
C13 0.027(7) 0.021(6) 0.017(7) 0.001(5) 0.012(5) -0.004(5)
C14 0.040(8) 0.023(7) 0.025(8) -0.005(5) 0.006(6) 0.007(5)
C15 0.023(7) 0.034(7) 0.050(9) 0.000(6) 0.002(7) 0.002(6)
C16 0.031(7) 0.032(7) 0.013(6) -0.001(5) 0.014(5) 0.003(5)
C17 0.027(6) 0.015(5) 0.019(6) 0.009(4) 0.000(5) -0.006(4)
C18 0.038(7) 0.023(6) 0.019(6) 0.011(5) 0.003(5) -0.005(5)
C19 0.048(8) 0.016(6) 0.029(7) 0.012(5) -0.001(6) -0.012(5)
C20 0.035(7) 0.048(8) 0.042(8) 0.034(6) -0.003(6) -0.008(6)
C21 0.030(6) 0.015(5) 0.041(7) 0.020(5) 0.006(5) 0.000(5)
C22 0.037(7) 0.019(5) 0.027(6) 0.011(5) 0.016(5) -0.006(5)
C23 0.046(8) 0.014(6) 0.023(7) -0.001(5) 0.005(6) -0.009(5)
C24 0.037(9) 0.055(10) 0.105(15) 0.032(10) -0.013(9) -0.013(8)
C25 0.057(9) 0.019(6) 0.042(9) 0.001(6) 0.029(7) 0.009(6)

loop_
_atom_type_symbol
_atom_type_description
_atom_type_scat_dispersion_real
_atom_type_scat_dispersion_imag
_atom_type_scat_source
C C 0.0033 0.0016 'International Tables Vol C Tables 4.2.6.8 and 6.1.1.4'
H H 0 0 'International Tables Vol C Tables 4.2.6.8 and 6.1.1.4'
N N 0.0061 0.0033 'International Tables Vol C Tables 4.2.6.8 and 6.1.1.4'
O O 0.0106 0.006 'International Tables Vol C Tables 4.2.6.8 and 6.1.1.4'
S S 0.1246 0.1234 'International Tables Vol C Tables 4.2.6.8 and 6.1.1.4'
Br Br -0.2901 2.4595 'International Tables Vol C Tables 4.2.6.8 and 6.1.1.4'
Re Re -1.0185 7.231 'International Tables Vol C Tables 4.2.6.8 and 6.1.1.4'

loop_
_geom_angle_atom_site_label_1
_geom_angle_atom_site_label_2
_geom_angle_atom_site_label_3
_geom_angle
O1 C1 Re1 177.9(11)
O2 C2 Re1 178.3(10)
O3 C3 Re1 178.5(12)
C3 Re1 C1 93.7(5)
C3 Re1 C2 87.1(5)
C1 Re1 C2 91.9(5)
C3 Re1 S2 95.7(4)
C1 Re1 S2 97.5(4)
C2 Re1 S2 170.0(3)
C3 Re1 S1 92.1(4)
C1 Re1 S1 166.4(4)
C2 Re1 S1 100.7(3)
S2 Re1 S1 69.71(9)
C3 Re1 Br1 179.3(4)
C1 Re1 Br1 86.9(4)
C2 Re1 Br1 92.5(3)
S2 Re1 Br1 84.60(7)
S1 Re1 Br1 87.43(7)
C4 S1 Re1 85.6(3)
C4 S2 Re1 87.6(4)
C5 C4 S2 120.7(8)
C5 C4 S1 122.4(8)
S2 C4 S1 116.9(6)
N1 C5 N2 114.5(9)
N1 C5 C4 121.1(9)
N2 C5 C4 124.4(9)
C5 N1 C8 129.1(9)
C5 N1 C6 109.8(8)
C8 N1 C6 120.4(8)
N1 C6 C7 102.5(8)
N1 C6 H6A 111.3
C7 C6 H6A 111.3
N1 C6 H6B 111.3
C7 C6 H6B 111.3
H6A C6 H6B 109.2
N2 C7 C6 103.5(8)
N2 C7 H7A 111.1
C6 C7 H7A 111.1
N2 C7 H7B 111.1
C6 C7 H7B 111.1
H7A C7 H7B 109
C5 N2 C17 127.8(9)
C5 N2 C7 109.5(8)
C17 N2 C7 121.2(8)
C13 C8 C9 120.8(10)
C13 C8 N1 120.1(10)
C9 C8 N1 119.0(9)
C10 C9 C8 119.0(10)
C10 C9 C14 119.8(10)
C8 C9 C14 121.2(10)
C9 C10 C11 121.1(11)
C9 C10 H10 119.4
C11 C10 H10 119.4
C12 C11 C10 118.1(10)
C12 C11 C15 120.5(11)
C10 C11 C15 121.4(10)
C13 C12 C11 121.7(11)
C13 C12 H12 119.1
C11 C12 H12 119.1
C12 C13 C8 119.2(10)
C12 C13 C16 119.1(10)
C8 C13 C16 121.7(10)
C9 C14 H14A 109.5
C9 C14 H14B 109.5
H14A C14 H14B 109.5
C9 C14 H14C 109.5
H14A C14 H14C 109.5
H14B C14 H14C 109.5
C11 C15 H15A 109.5
C11 C15 H15B 109.5
H15A C15 H15B 109.5
C11 C15 H15C 109.5
H15A C15 H15C 109.5
H15B C15 H15C 109.5
C13 C16 H16A 109.5
C13 C16 H16B 109.5
H16A C16 H16B 109.5
C13 C16 H16C 109.5
H16A C16 H16C 109.5
H16B C16 H16C 109.5
C22 C17 C18 122.6(11)
C22 C17 N2 120.4(10)
C18 C17 N2 116.9(10)
C19 C18 C17 116.6(11)
C19 C18 C23 119.3(11)
C17 C18 C23 124.0(11)
C18 C19 C20 122.4(12)
C18 C19 H19 118.8
C20 C19 H19 118.8
C21 C20 C19 118.4(12)
C21 C20 C24 121.0(14)
C19 C20 C24 120.6(14)
C20 C21 C22 121.2(12)
C20 C21 H21 119.4
C22 C21 H21 119.4
C17 C22 C21 118.7(11)
C17 C22 C25 119.7(10)
C21 C22 C25 121.5(11)
C18 C23 H23A 109.5
C18 C23 H23B 109.5
H23A C23 H23B 109.5
C18 C23 H23C 109.5
H23A C23 H23C 109.5
H23B C23 H23C 109.5
C20 C24 H24A 109.5
C20 C24 H24B 109.5
H24A C24 H24B 109.5
C20 C24 H24C 109.5
H24A C24 H24C 109.5
H24B C24 H24C 109.5
C22 C25 H25A 109.5
C22 C25 H25B 109.5
H25A C25 H25B 109.5
C22 C25 H25C 109.5
H25A C25 H25C 109.5
H25B C25 H25C 109.5

loop_
_geom_bond_atom_site_label_1
_geom_bond_atom_site_label_2
_geom_bond_distance
C1 O1 1.160(13)
C1 Re1 1.903(12)
C2 O2 1.146(13)
C2 Re1 1.917(13)
C3 O3 1.191(14)
C3 Re1 1.861(13)
Br1 Re1 2.6340(13)
Re1 S2 2.480(3)
Re1 S1 2.526(3)
S1 C4 1.689(11)
S2 C4 1.668(10)
C4 C5 1.496(14)
C5 N1 1.311(12)
C5 N2 1.319(12)
N1 C8 1.418(13)
N1 C6 1.485(12)
C6 C7 1.546(14)
C6 H6A 0.99
C6 H6B 0.99
C7 N2 1.472(13)
C7 H7A 0.99
C7 H7B 0.99
N2 C17 1.442(13)
C8 C13 1.389(15)
C8 C9 1.409(15)
C9 C10 1.372(15)
C9 C14 1.511(15)
C10 C11 1.410(15)
C10 H10 0.95
C11 C12 1.400(15)
C11 C15 1.508(15)
C12 C13 1.370(14)
C12 H12 0.95
C13 C16 1.513(14)
C14 H14A 0.98
C14 H14B 0.98
C14 H14C 0.98
C15 H15A 0.98
C15 H15B 0.98
C15 H15C 0.98
C16 H16A 0.98
C16 H16B 0.98
C16 H16C 0.98
C17 C22 1.373(15)
C17 C18 1.408(15)
C18 C19 1.375(15)
C18 C23 1.480(16)
C19 C20 1.405(18)
C19 H19 0.95
C20 C21 1.376(18)
C20 C24 1.531(17)
C21 C22 1.385(15)
C21 H21 0.95
C22 C25 1.502(15)
C23 H23A 0.98
C23 H23B 0.98
C23 H23C 0.98
C24 H24A 0.98
C24 H24B 0.98
C24 H24C 0.98
C25 H25A 0.98
C25 H25B 0.98
C25 H25C 0.98

loop_
_geom_hbond_atom_site_label_D
_geom_hbond_atom_site_label_H
_geom_hbond_atom_site_label_A
_geom_hbond_distance_DH
_geom_hbond_distance_HA
_geom_hbond_distance_DA
_geom_hbond_angle_DHA
_geom_hbond_site_symmetry_A
C6 H6B Br1 0.99 3.04 3.760(11) 131 4_566
C7 H7A Br1 0.99 2.91 3.697(11) 137.3 4_566

loop_
_geom_torsion_atom_site_label_1
_geom_torsion_atom_site_label_2
_geom_torsion_atom_site_label_3
_geom_torsion_atom_site_label_4
_geom_torsion
Re1 S2 C4 C5 -175.1(8)
Re1 S2 C4 S1 4.6(6)
Re1 S1 C4 C5 175.2(9)
Re1 S1 C4 S2 -4.5(6)
S2 C4 C5 N1 51.8(13)
S1 C4 C5 N1 -127.9(10)
S2 C4 C5 N2 -129.8(10)
S1 C4 C5 N2 50.5(14)
N2 C5 N1 C8 -170.0(10)
C4 C5 N1 C8 8.5(16)
N2 C5 N1 C6 0.3(13)
C4 C5 N1 C6 178.8(9)
C5 N1 C6 C7 1.6(11)
C8 N1 C6 C7 172.9(9)
N1 C6 C7 N2 -2.7(10)
N1 C5 N2 C17 -168.5(10)
C4 C5 N2 C17 13.0(17)
N1 C5 N2 C7 -2.3(13)
C4 C5 N2 C7 179.2(9)
C6 C7 N2 C5 3.1(11)
C6 C7 N2 C17 170.4(9)
C5 N1 C8 C13 76.2(14)
C6 N1 C8 C13 -93.3(12)
C5 N1 C8 C9 -105.1(13)
C6 N1 C8 C9 85.4(12)
C13 C8 C9 C10 -0.5(16)
N1 C8 C9 C10 -179.2(10)
C13 C8 C9 C14 178.4(10)
N1 C8 C9 C14 -0.3(16)
C8 C9 C10 C11 0.8(16)
C14 C9 C10 C11 -178.1(10)
C9 C10 C11 C12 0.2(16)
C9 C10 C11 C15 179.6(11)
C10 C11 C12 C13 -1.6(16)
C15 C11 C12 C13 179.1(10)
C11 C12 C13 C8 1.8(16)
C11 C12 C13 C16 -178.2(10)
C9 C8 C13 C12 -0.8(16)
N1 C8 C13 C12 177.9(9)
C9 C8 C13 C16 179.2(10)
N1 C8 C13 C16 -2.1(16)
C5 N2 C17 C22 -118.1(12)
C7 N2 C17 C22 77.1(13)
C5 N2 C17 C18 66.2(15)
C7 N2 C17 C18 -98.5(11)
C22 C17 C18 C19 2.0(16)
N2 C17 C18 C19 177.5(9)
C22 C17 C18 C23 -176.0(10)
N2 C17 C18 C23 -0.5(16)
C17 C18 C19 C20 -0.9(16)
C23 C18 C19 C20 177.2(11)
C18 C19 C20 C21 -0.4(17)
C18 C19 C20 C24 -178.7(11)
C19 C20 C21 C22 0.7(17)
C24 C20 C21 C22 179.0(11)
C18 C17 C22 C21 -1.7(16)
N2 C17 C22 C21 -177.0(9)
C18 C17 C22 C25 175.9(10)
N2 C17 C22 C25 0.5(15)
C20 C21 C22 C17 0.3(16)
C20 C21 C22 C25 -177.2(11)
